data_7115512
loop_
_publ_author_name
'Wen Zhou'
'Brian O. Patrick'
'Kevin M. Smith'

_publ_section_title
;
 Influence of redox non-innocent phenylenediamido ligands on chromium
 imido hydrogen-atom abstraction reactivity
;
_journal_name_full Chem.Commun.
_journal_page_first 9958
_journal_paper_doi 10.1039/C4cc04545A
_journal_volume 50
_journal_year 2014
_chemical_formula_sum 'C31 H46 Cr N3'
_chemical_formula_weight 512.71
_chemical_name_systematic
;
 ?
;
_space_group_IT_number 12
_symmetry_cell_setting monoclinic
_symmetry_space_group_name_Hall '-C 2y'
_symmetry_space_group_name_H-M 'C 1 2/m 1'
_atom_sites_solution_hydrogens geom
_atom_sites_solution_primary direct
_atom_sites_solution_secondary difmap
_audit_creation_method SHELXL-97
_cell_angle_alpha 90.00
_cell_angle_beta 113.436(5)
_cell_angle_gamma 90.00
_cell_formula_units_Z 4
_cell_length_a 15.964(3)
_cell_length_b 13.0182(19)
_cell_length_c 14.345(3)
_cell_measurement_reflns_used 4040
_cell_measurement_temperature 173(2)
_cell_measurement_theta_max 27.68
_cell_measurement_theta_min 2.59
_cell_volume 2735.3(9)
_computing_structure_refinement 'SHELXL-97 (Sheldrick, 1997)'
_diffrn_ambient_temperature 173(2)
_diffrn_measured_fraction_theta_full 0.985
_diffrn_measured_fraction_theta_max 0.985
_diffrn_measurement_device_type 'Bruker X8 APEX II'
_diffrn_measurement_method 'area detector'
_diffrn_radiation_monochromator graphite
_diffrn_radiation_source 'fine-focus sealed tube'
_diffrn_radiation_type MoK\a
_diffrn_radiation_wavelength 0.71073
_diffrn_reflns_av_R_equivalents 0.0359
_diffrn_reflns_av_sigmaI/netI 0.0441
_diffrn_reflns_limit_h_max 18
_diffrn_reflns_limit_h_min -20
_diffrn_reflns_limit_k_max 17
_diffrn_reflns_limit_k_min -13
_diffrn_reflns_limit_l_max 18
_diffrn_reflns_limit_l_min -18
_diffrn_reflns_number 12656
_diffrn_reflns_theta_full 28.00
_diffrn_reflns_theta_max 28.00
_diffrn_reflns_theta_min 1.55
_exptl_absorpt_coefficient_mu 0.442
_exptl_absorpt_correction_T_max 0.957
_exptl_absorpt_correction_T_min 0.860
_exptl_absorpt_correction_type multi-scan
_exptl_crystal_colour black
_exptl_crystal_density_diffrn 1.245
_exptl_crystal_density_method 'not measured'
_exptl_crystal_description prism
_exptl_crystal_F_000 1108
_exptl_crystal_size_max 0.250
_exptl_crystal_size_mid 0.150
_exptl_crystal_size_min 0.100
_refine_diff_density_max 0.418
_refine_diff_density_min -0.371
_refine_diff_density_rms 0.062
_refine_ls_extinction_method none
_refine_ls_goodness_of_fit_ref 1.053
_refine_ls_hydrogen_treatment constr
_refine_ls_matrix_type full
_refine_ls_number_parameters 169
_refine_ls_number_reflns 3404
_refine_ls_number_restraints 0
_refine_ls_restrained_S_all 1.053
_refine_ls_R_factor_all 0.0598
_refine_ls_R_factor_gt 0.0393
_refine_ls_shift/su_max 0.001
_refine_ls_shift/su_mean 0.000
_refine_ls_structure_factor_coef Fsqd
_refine_ls_weighting_details 'calc w=1/[\s^2^(Fo^2^)+(0.0535P)^2^+2.0007P] where P=(Fo^2^+2Fc^2^)/3'
_refine_ls_weighting_scheme calc
_refine_ls_wR_factor_gt 0.0976
_refine_ls_wR_factor_ref 0.1073
_reflns_number_gt 2645
_reflns_number_total 3404
_reflns_threshold_expression >2sigma(I)
_cod_data_source_file c4cc04545a2.cif
_cod_data_source_block 8_Np_NAd_ks172
_cod_original_cell_volume 2735.2(8)
_cod_original_sg_symbol_H-M C2/m
_cod_database_code 7115512

loop_
_symmetry_equiv_pos_as_xyz
'x, y, z'
'-x, y, -z'
'x+1/2, y+1/2, z'
'-x+1/2, y+1/2, -z'
'-x, -y, -z'
'x, -y, z'
'-x+1/2, -y+1/2, -z'
'x+1/2, -y+1/2, z'

loop_
_atom_site_label
_atom_site_type_symbol
_atom_site_fract_x
_atom_site_fract_y
_atom_site_fract_z
_atom_site_U_iso_or_equiv
_atom_site_adp_type
_atom_site_occupancy
_atom_site_symmetry_multiplicity
_atom_site_calc_flag
_atom_site_refinement_flags
C1 C 0.62220(13) 0.05348(16) 0.57420(15) 0.0257(4) Uani 1 1 d .
H1 H 0.6101 0.0897 0.6250 0.031 Uiso 1 1 calc R
C2 C 0.63975(13) 0.10783(14) 0.50043(14) 0.0210(4) Uani 1 1 d .
H2 H 0.6391 0.1808 0.5008 0.025 Uiso 1 1 calc R
C3 C 0.65850(12) 0.05529(13) 0.42525(13) 0.0162(4) Uani 1 1 d .
C4 C 0.67673(12) 0.20729(12) 0.33178(14) 0.0178(4) Uani 1 1 d .
H4A H 0.7258 0.2264 0.3094 0.021 Uiso 1 1 calc R
H4B H 0.6891 0.2429 0.3969 0.021 Uiso 1 1 calc R
C5 C 0.58499(12) 0.24620(12) 0.25222(14) 0.0175(4) Uani 1 1 d .
C6 C 0.56431(14) 0.19379(15) 0.15061(15) 0.0254(4) Uani 1 1 d .
H6A H 0.5589 0.1195 0.1580 0.038 Uiso 1 1 calc R
H6B H 0.6139 0.2076 0.1284 0.038 Uiso 1 1 calc R
H6C H 0.5068 0.2205 0.1000 0.038 Uiso 1 1 calc R
C7 C 0.59364(15) 0.36242(14) 0.24126(17) 0.0292(5) Uani 1 1 d .
H7A H 0.6069 0.3958 0.3068 0.044 Uiso 1 1 calc R
H7B H 0.5362 0.3894 0.1907 0.044 Uiso 1 1 calc R
H7C H 0.6433 0.3764 0.2193 0.044 Uiso 1 1 calc R
C8 C 0.50680(13) 0.22481(15) 0.28620(16) 0.0248(4) Uani 1 1 d .
H8A H 0.5198 0.2584 0.3516 0.037 Uiso 1 1 calc R
H8B H 0.5011 0.1506 0.2934 0.037 Uiso 1 1 calc R
H8C H 0.4496 0.2518 0.2353 0.037 Uiso 1 1 calc R
C9 C 0.73999(17) 0.0000 0.09845(18) 0.0139(5) Uani 1 2 d S
C10 C 0.64522(17) 0.0000 0.00879(18) 0.0162(5) Uani 1 2 d S
H10A H 0.6105 -0.0616 0.0129 0.019 Uiso 0.50 1 calc PR
H10B H 0.6105 0.0616 0.0129 0.019 Uiso 0.50 1 calc PR
C11 C 0.65638(19) 0.0000 -0.0927(2) 0.0195(5) Uani 1 2 d S
H11 H 0.5949 0.0000 -0.1502 0.023 Uiso 1 2 calc SR
C12 C 0.70948(14) 0.09647(14) -0.09889(14) 0.0234(4) Uani 1 1 d .
H12A H 0.7162 0.0976 -0.1646 0.028 Uiso 1 1 calc R
H12B H 0.6755 0.1587 -0.0949 0.028 Uiso 1 1 calc R
C13 C 0.80397(13) 0.09623(14) -0.01119(14) 0.0209(4) Uani 1 1 d .
H13 H 0.8384 0.1589 -0.0157 0.025 Uiso 1 1 calc R
C14 C 0.79279(13) 0.09681(13) 0.09018(14) 0.0181(4) Uani 1 1 d .
H14A H 0.7591 0.1592 0.0947 0.022 Uiso 1 1 calc R
H14B H 0.8536 0.0981 0.1471 0.022 Uiso 1 1 calc R
C15 C 0.85712(19) 0.0000 -0.0174(2) 0.0229(6) Uani 1 2 d S
H15A H 0.8655 0.0000 -0.0822 0.027 Uiso 1 2 calc SR
H15B H 0.9182 0.0000 0.0392 0.027 Uiso 1 2 calc SR
C16 C 0.86672(14) 0.05314(18) 0.47183(16) 0.0337(5) Uani 1 1 d .
H16 H 0.8533 0.0958 0.5179 0.040 Uiso 1 1 calc R
C17 C 0.88987(13) 0.08734(16) 0.39253(17) 0.0312(5) Uani 1 1 d .
H17 H 0.8936 0.1568 0.3742 0.037 Uiso 1 1 calc R
C18 C 0.90656(19) 0.0000 0.3451(2) 0.0287(7) Uani 1 2 d S
H18 H 0.9258 0.0000 0.2903 0.034 Uiso 1 2 calc SR
N2 N 0.73040(14) 0.0000 0.19432(15) 0.0146(4) Uani 1 2 d S
N1 N 0.68068(10) 0.09662(10) 0.34953(11) 0.0152(3) Uani 1 1 d .
Cr01 Cr 0.75904(3) 0.0000 0.31880(3) 0.01333(12) Uani 1 2 d S

loop_
_atom_site_aniso_label
_atom_site_aniso_U_11
_atom_site_aniso_U_22
_atom_site_aniso_U_33
_atom_site_aniso_U_23
_atom_site_aniso_U_13
_atom_site_aniso_U_12
C1 0.0229(11) 0.0407(11) 0.0160(10) -0.0044(8) 0.0102(9) 0.0008(8)
C2 0.0200(10) 0.0252(9) 0.0175(10) -0.0034(7) 0.0072(8) 0.0010(7)
C3 0.0124(9) 0.0209(9) 0.0148(9) -0.0008(7) 0.0050(7) 0.0009(6)
C4 0.0202(10) 0.0162(8) 0.0186(10) -0.0036(6) 0.0095(8) -0.0030(6)
C5 0.0211(10) 0.0152(8) 0.0169(9) -0.0003(6) 0.0084(8) 0.0015(6)
C6 0.0293(11) 0.0271(10) 0.0190(10) -0.0008(8) 0.0088(9) 0.0046(8)
C7 0.0383(13) 0.0178(9) 0.0308(12) 0.0052(8) 0.0130(10) 0.0053(8)
C8 0.0203(10) 0.0313(10) 0.0234(10) 0.0037(8) 0.0096(8) 0.0061(8)
C9 0.0162(12) 0.0146(10) 0.0122(12) 0.000 0.0071(10) 0.000
C10 0.0177(13) 0.0169(11) 0.0140(13) 0.000 0.0063(10) 0.000
C11 0.0211(14) 0.0245(12) 0.0117(12) 0.000 0.0052(11) 0.000
C12 0.0316(11) 0.0247(9) 0.0170(10) 0.0060(7) 0.0131(9) 0.0032(8)
C13 0.0265(10) 0.0215(9) 0.0185(10) 0.0015(7) 0.0131(8) -0.0051(7)
C14 0.0208(10) 0.0165(8) 0.0183(10) -0.0026(7) 0.0092(8) -0.0046(7)
C15 0.0220(15) 0.0320(14) 0.0189(14) 0.000 0.0127(12) 0.000
C16 0.0157(10) 0.0599(14) 0.0206(11) -0.0181(10) 0.0019(9) -0.0027(9)
C17 0.0158(10) 0.0313(11) 0.0374(13) 0.0022(9) 0.0011(9) -0.0064(8)
C18 0.0131(14) 0.0561(19) 0.0168(14) 0.000 0.0060(11) 0.000
N2 0.0139(11) 0.0160(9) 0.0143(11) 0.000 0.0058(9) 0.000
N1 0.0159(8) 0.0163(7) 0.0144(7) -0.0007(5) 0.0070(6) -0.0001(5)
Cr01 0.0126(2) 0.01665(19) 0.0109(2) 0.000 0.00472(16) 0.000

loop_
_atom_type_symbol
_atom_type_description
_atom_type_scat_dispersion_real
_atom_type_scat_dispersion_imag
_atom_type_scat_source
C C 0.0033 0.0016 'International Tables Vol C Tables 4.2.6.8 and 6.1.1.4'
H H 0.0000 0.0000 'International Tables Vol C Tables 4.2.6.8 and 6.1.1.4'
N N 0.0061 0.0033 'International Tables Vol C Tables 4.2.6.8 and 6.1.1.4'
Cr Cr 0.3209 0.6236 'International Tables Vol C Tables 4.2.6.8 and 6.1.1.4'

loop_
_geom_angle_atom_site_label_1
_geom_angle_atom_site_label_2
_geom_angle_atom_site_label_3
_geom_angle
_geom_angle_site_symmetry_1
_geom_angle_site_symmetry_3
C2 C1 C1 120.57(11) . 6
C2 C1 H1 119.7 . .
C1 C1 H1 119.7 6 .
C1 C2 C3 120.32(18) . .
C1 C2 H2 119.8 . .
C3 C2 H2 119.8 . .
N1 C3 C2 127.89(16) . .
N1 C3 C3 112.97(9) . 6
C2 C3 C3 119.10(11) . 6
N1 C4 C5 114.58(14) . .
N1 C4 H4A 108.6 . .
C5 C4 H4A 108.6 . .
N1 C4 H4B 108.6 . .
C5 C4 H4B 108.6 . .
H4A C4 H4B 107.6 . .
C6 C5 C7 109.77(16) . .
C6 C5 C8 109.20(15) . .
C7 C5 C8 109.23(15) . .
C6 C5 C4 110.01(14) . .
C7 C5 C4 107.61(15) . .
C8 C5 C4 111.01(15) . .
C5 C6 H6A 109.5 . .
C5 C6 H6B 109.5 . .
H6A C6 H6B 109.5 . .
C5 C6 H6C 109.5 . .
H6A C6 H6C 109.5 . .
H6B C6 H6C 109.5 . .
C5 C7 H7A 109.5 . .
C5 C7 H7B 109.5 . .
H7A C7 H7B 109.5 . .
C5 C7 H7C 109.5 . .
H7A C7 H7C 109.5 . .
H7B C7 H7C 109.5 . .
C5 C8 H8A 109.5 . .
C5 C8 H8B 109.5 . .
H8A C8 H8B 109.5 . .
C5 C8 H8C 109.5 . .
H8A C8 H8C 109.5 . .
H8B C8 H8C 109.5 . .
N2 C9 C14 109.92(13) . .
N2 C9 C14 109.92(13) . 6
C14 C9 C14 109.1(2) . 6
N2 C9 C10 110.7(2) . .
C14 C9 C10 108.58(13) . .
C14 C9 C10 108.58(13) 6 .
C11 C10 C9 110.1(2) . .
C11 C10 H10A 109.6 . .
C9 C10 H10A 109.6 . .
C11 C10 H10B 109.6 . .
C9 C10 H10B 109.6 . .
H10A C10 H10B 108.1 . .
C10 C11 C12 109.22(14) . .
C10 C11 C12 109.22(14) . 6
C12 C11 C12 109.6(2) . 6
C10 C11 H11 109.6 . .
C12 C11 H11 109.6 . .
C12 C11 H11 109.6 6 .
C13 C12 C11 109.65(16) . .
C13 C12 H12A 109.7 . .
C11 C12 H12A 109.7 . .
C13 C12 H12B 109.7 . .
C11 C12 H12B 109.7 . .
H12A C12 H12B 108.2 . .
C12 C13 C14 109.31(15) . .
C12 C13 C15 109.89(17) . .
C14 C13 C15 109.55(16) . .
C12 C13 H13 109.4 . .
C14 C13 H13 109.4 . .
C15 C13 H13 109.4 . .
C13 C14 C9 109.94(15) . .
C13 C14 H14A 109.7 . .
C9 C14 H14A 109.7 . .
C13 C14 H14B 109.7 . .
C9 C14 H14B 109.7 . .
H14A C14 H14B 108.2 . .
C13 C15 C13 109.3(2) 6 .
C13 C15 H15A 109.8 6 .
C13 C15 H15A 109.8 . .
C13 C15 H15B 109.8 6 .
C13 C15 H15B 109.8 . .
H15A C15 H15B 108.3 . .
C16 C16 C17 108.53(13) 6 .
C16 C16 Cr01 72.43(6) 6 .
C17 C16 Cr01 69.99(12) . .
C16 C16 H16 125.7 6 .
C17 C16 H16 125.7 . .
Cr01 C16 H16 123.5 . .
C16 C17 C18 107.4(2) . .
C16 C17 Cr01 74.01(12) . .
C18 C17 Cr01 71.40(14) . .
C16 C17 H17 126.3 . .
C18 C17 H17 126.3 . .
Cr01 C17 H17 120.1 . .
C17 C18 C17 108.2(3) 6 .
C17 C18 Cr01 72.00(14) 6 .
C17 C18 Cr01 72.00(14) . .
C17 C18 H18 125.9 6 .
C17 C18 H18 125.9 . .
Cr01 C18 H18 121.8 . .
C9 N2 Cr01 159.76(18) . .
C3 N1 C4 121.05(14) . .
C3 N1 Cr01 108.43(11) . .
C4 N1 Cr01 125.87(12) . .
N2 Cr01 N1 108.52(7) . 6
N2 Cr01 N1 108.52(7) . .
N1 Cr01 N1 80.63(9) 6 .
N2 Cr01 C18 90.13(10) . .
N1 Cr01 C18 133.83(5) 6 .
N1 Cr01 C18 133.83(5) . .
N2 Cr01 C17 108.33(9) . .
N1 Cr01 C17 141.68(8) 6 .
N1 Cr01 C17 97.34(7) . .
C18 Cr01 C17 36.60(7) . .
N2 Cr01 C17 108.33(9) . 6
N1 Cr01 C17 97.34(7) 6 6
N1 Cr01 C17 141.68(8) . 6
C18 Cr01 C17 36.60(7) . 6
C17 Cr01 C17 61.01(11) . 6
N2 Cr01 C16 144.32(9) . .
N1 Cr01 C16 106.46(8) 6 .
N1 Cr01 C16 83.84(7) . .
C18 Cr01 C16 59.94(9) . .
C17 Cr01 C16 36.00(8) . .
C17 Cr01 C16 59.84(8) 6 .
N2 Cr01 C16 144.32(9) . 6
N1 Cr01 C16 83.84(7) 6 6
N1 Cr01 C16 106.46(8) . 6
C18 Cr01 C16 59.94(9) . 6
C17 Cr01 C16 59.84(8) . 6
C17 Cr01 C16 36.00(8) 6 6
C16 Cr01 C16 35.14(12) . 6

loop_
_geom_bond_atom_site_label_1
_geom_bond_atom_site_label_2
_geom_bond_distance
_geom_bond_site_symmetry_2
C1 C2 1.391(3) .
C1 C1 1.392(4) 6
C1 H1 0.9500 .
C2 C3 1.406(2) .
C2 H2 0.9500 .
C3 N1 1.379(2) .
C3 C3 1.439(3) 6
C4 N1 1.460(2) .
C4 C5 1.541(2) .
C4 H4A 0.9900 .
C4 H4B 0.9900 .
C5 C6 1.522(3) .
C5 C7 1.533(2) .
C5 C8 1.535(3) .
C6 H6A 0.9800 .
C6 H6B 0.9800 .
C6 H6C 0.9800 .
C7 H7A 0.9800 .
C7 H7B 0.9800 .
C7 H7C 0.9800 .
C8 H8A 0.9800 .
C8 H8B 0.9800 .
C8 H8C 0.9800 .
C9 N2 1.443(3) .
C9 C14 1.547(2) .
C9 C14 1.547(2) 6
C9 C10 1.548(3) .
C10 C11 1.536(3) .
C10 H10A 0.9900 .
C10 H10B 0.9900 .
C11 C12 1.537(2) .
C11 C12 1.537(2) 6
C11 H11 1.0000 .
C12 C13 1.532(3) .
C12 H12A 0.9900 .
C12 H12B 0.9900 .
C13 C14 1.534(3) .
C13 C15 1.536(2) .
C13 H13 1.0000 .
C14 H14A 0.9900 .
C14 H14B 0.9900 .
C15 C13 1.536(2) 6
C15 H15A 0.9900 .
C15 H15B 0.9900 .
C16 C16 1.384(5) 6
C16 C17 1.401(3) .
C16 Cr01 2.292(2) .
C16 H16 0.9500 .
C17 C18 1.404(3) .
C17 Cr01 2.240(2) .
C17 H17 0.9500 .
C18 C17 1.404(3) 6
C18 Cr01 2.232(3) .
C18 H18 0.9500 .
N2 Cr01 1.658(2) .
N1 Cr01 1.9442(15) .
Cr01 N1 1.9442(15) 6
Cr01 C17 2.240(2) 6
Cr01 C16 2.292(2) 6

loop_
_geom_torsion_atom_site_label_1
_geom_torsion_atom_site_label_2
_geom_torsion_atom_site_label_3
_geom_torsion_atom_site_label_4
_geom_torsion
_geom_torsion_site_symmetry_1
_geom_torsion_site_symmetry_4
C1 C1 C2 C3 -0.5(2) 6 .
C1 C2 C3 N1 -177.24(18) . .
C1 C2 C3 C3 0.5(2) . 6
N1 C4 C5 C6 -59.0(2) . .
N1 C4 C5 C7 -178.58(15) . .
N1 C4 C5 C8 61.95(19) . .
N2 C9 C10 C11 180.0 . .
C14 C9 C10 C11 59.27(13) . .
C14 C9 C10 C11 -59.27(13) 6 .
C9 C10 C11 C12 -59.90(15) . .
C9 C10 C11 C12 59.90(15) . 6
C10 C11 C12 C13 60.2(2) . .
C12 C11 C12 C13 -59.4(2) 6 .
C11 C12 C13 C14 -60.6(2) . .
C11 C12 C13 C15 59.7(2) . .
C12 C13 C14 C9 60.52(19) . .
C15 C13 C14 C9 -59.9(2) . .
N2 C9 C14 C13 179.35(16) . .
C14 C9 C14 C13 58.7(2) 6 .
C10 C9 C14 C13 -59.5(2) . .
C12 C13 C15 C13 -59.6(3) . 6
C14 C13 C15 C13 60.5(3) . 6
C16 C16 C17 C18 -1.52(19) 6 .
Cr01 C16 C17 C18 -64.07(16) . .
C16 C16 C17 Cr01 62.55(6) 6 .
C16 C17 C18 C17 2.5(3) . 6
Cr01 C17 C18 C17 -63.36(19) . 6
C16 C17 C18 Cr01 65.81(15) . .
C14 C9 N2 Cr01 -60.07(14) . .
C14 C9 N2 Cr01 60.07(14) 6 .
C10 C9 N2 Cr01 180.0 . .
C2 C3 N1 C4 -7.4(3) . .
C3 C3 N1 C4 174.74(12) 6 .
C2 C3 N1 Cr01 149.76(16) . .
C3 C3 N1 Cr01 -28.12(10) 6 .
C5 C4 N1 C3 -92.28(19) . .
C5 C4 N1 Cr01 114.77(15) . .
C9 N2 Cr01 N1 -136.98(5) . 6
C9 N2 Cr01 N1 136.98(5) . .
C9 N2 Cr01 C18 0.0 . .
C9 N2 Cr01 C17 32.33(6) . .
C9 N2 Cr01 C17 -32.33(6) . 6
C9 N2 Cr01 C16 31.17(11) . .
C9 N2 Cr01 C16 -31.17(11) . 6
C3 N1 Cr01 N2 141.20(11) . .
C4 N1 Cr01 N2 -63.05(15) . .
C3 N1 Cr01 N1 34.69(13) . 6
C4 N1 Cr01 N1 -169.56(11) . 6
C3 N1 Cr01 C18 -109.85(14) . .
C4 N1 Cr01 C18 45.90(19) . .
C3 N1 Cr01 C17 -106.62(12) . .
C4 N1 Cr01 C17 49.13(15) . .
C3 N1 Cr01 C17 -55.31(17) . 6
C4 N1 Cr01 C17 100.44(17) . 6
C3 N1 Cr01 C16 -73.17(12) . .
C4 N1 Cr01 C16 82.58(15) . .
C3 N1 Cr01 C16 -45.98(13) . 6
C4 N1 Cr01 C16 109.77(15) . 6
C17 C18 Cr01 N2 -121.63(13) 6 .
C17 C18 Cr01 N2 121.63(13) . .
C17 C18 Cr01 N1 -5.37(19) 6 6
C17 C18 Cr01 N1 -122.11(12) . 6
C17 C18 Cr01 N1 122.11(12) 6 .
C17 C18 Cr01 N1 5.37(19) . .
C17 C18 Cr01 C17 116.7(3) 6 .
C17 C18 Cr01 C17 -116.7(3) . 6
C17 C18 Cr01 C16 78.79(16) 6 .
C17 C18 Cr01 C16 -37.96(14) . .
C17 C18 Cr01 C16 37.96(14) 6 6
C17 C18 Cr01 C16 -78.79(16) . 6
C16 C17 Cr01 N2 -178.85(12) . .
C18 C17 Cr01 N2 -63.77(14) . .
C16 C17 Cr01 N1 -15.34(19) . 6
C18 C17 Cr01 N1 99.75(16) . 6
C16 C17 Cr01 N1 68.81(13) . .
C18 C17 Cr01 N1 -176.10(14) . .
C16 C17 Cr01 C18 -115.09(19) . .
C16 C17 Cr01 C17 -77.60(13) . 6
C18 C17 Cr01 C17 37.49(15) . 6
C18 C17 Cr01 C16 115.09(19) . .
C16 C17 Cr01 C16 -35.99(14) . 6
C18 C17 Cr01 C16 79.10(15) . 6
C16 C16 Cr01 N2 -116.17(11) 6 .
C17 C16 Cr01 N2 1.9(2) . .
C16 C16 Cr01 N1 52.11(5) 6 6
C17 C16 Cr01 N1 170.15(12) . 6
C16 C16 Cr01 N1 130.42(5) 6 .
C17 C16 Cr01 N1 -111.54(13) . .
C16 C16 Cr01 C18 -79.44(5) 6 .
C17 C16 Cr01 C18 38.60(11) . .
C16 C16 Cr01 C17 -118.04(12) 6 .
C16 C16 Cr01 C17 -36.88(8) 6 6
C17 C16 Cr01 C17 81.16(17) . 6
C17 C16 Cr01 C16 118.04(12) . 6
